data_2213800
loop_
_publ_author_name
'Liang, Zu-Pei'
'Li, Jian'
'Wang, Hong-Liang'
'Wang, Hui-Qin'

_publ_section_title
;
 (<i>E</i>)-1-(4-Methoxybenzylidene)semicarbazide
;
_journal_coeditor_code HB2409
_journal_issue 6
_journal_name_full 'Acta Crystallographica Section E'
_journal_page_first o2939
_journal_page_last o2939
_journal_paper_doi 10.1107/S1600536807023240
_journal_volume 63
_journal_year 2007
_chemical_formula_iupac 'C9 H11 N3 O2'
_chemical_formula_moiety 'C9 H11 N3 O2'
_chemical_formula_sum 'C9 H11 N3 O2'
_chemical_formula_weight 193.21
_chemical_name_systematic
;
(E)-1-(4-Methoxybenzylidene)semicarbazide
;
_space_group_IT_number 14
_symmetry_cell_setting monoclinic
_symmetry_space_group_name_Hall '-P 2ybc'
_symmetry_space_group_name_H-M 'P 1 21/c 1'
_atom_sites_solution_hydrogens mixed
_atom_sites_solution_primary direct
_atom_sites_solution_secondary difmap
_cell_angle_alpha 90.00
_cell_angle_beta 97.933(13)
_cell_angle_gamma 90.00
_cell_formula_units_Z 4
_cell_length_a 13.811(11)
_cell_length_b 5.443(4)
_cell_length_c 12.912(10)
_cell_measurement_reflns_used 1284
_cell_measurement_temperature 294(2)
_cell_measurement_theta_max 24.62
_cell_measurement_theta_min 2.98
_cell_volume 961.3(13)
_computing_cell_refinement 'SAINT (Bruker, 1997)'
_computing_data_collection 'SMART (Bruker, 1997)'
_computing_data_reduction SAINT
_computing_molecular_graphics 'SHELXTL (Bruker, 1997)'
_computing_publication_material SHELXTL
_computing_structure_refinement 'SHELXL97 (Sheldrick, 1997)'
_computing_structure_solution 'SHELXS97 (Sheldrick, 1997)'
_diffrn_ambient_temperature 294(2)
_diffrn_measured_fraction_theta_full 0.997
_diffrn_measured_fraction_theta_max 0.997
_diffrn_measurement_device_type 'Bruker SMART CCD area-detector'
_diffrn_measurement_method \w
_diffrn_radiation_monochromator graphite
_diffrn_radiation_source 'fine-focus sealed tube'
_diffrn_radiation_type MoK\a
_diffrn_radiation_wavelength 0.71073
_diffrn_reflns_av_R_equivalents 0.0336
_diffrn_reflns_av_sigmaI/netI 0.0395
_diffrn_reflns_limit_h_max 15
_diffrn_reflns_limit_h_min -16
_diffrn_reflns_limit_k_max 6
_diffrn_reflns_limit_k_min -4
_diffrn_reflns_limit_l_max 13
_diffrn_reflns_limit_l_min -15
_diffrn_reflns_number 4626
_diffrn_reflns_theta_full 25.02
_diffrn_reflns_theta_max 25.02
_diffrn_reflns_theta_min 1.49
_exptl_absorpt_coefficient_mu 0.097
_exptl_absorpt_correction_T_max 0.990
_exptl_absorpt_correction_T_min 0.979
_exptl_absorpt_correction_type multi-scan
_exptl_absorpt_process_details '(SADABS; Bruker, 1997)'
_exptl_crystal_colour 'light yellow'
_exptl_crystal_density_diffrn 1.335
_exptl_crystal_density_method 'not measured'
_exptl_crystal_description block
_exptl_crystal_F_000 408
_exptl_crystal_size_max 0.22
_exptl_crystal_size_mid 0.20
_exptl_crystal_size_min 0.10
_refine_diff_density_max 0.140
_refine_diff_density_min -0.190
_refine_ls_extinction_method none
_refine_ls_goodness_of_fit_ref 1.026
_refine_ls_hydrogen_treatment mixed
_refine_ls_matrix_type full
_refine_ls_number_parameters 140
_refine_ls_number_reflns 1698
_refine_ls_number_restraints 4
_refine_ls_restrained_S_all 1.026
_refine_ls_R_factor_all 0.0781
_refine_ls_R_factor_gt 0.0428
_refine_ls_shift/su_max 0.004
_refine_ls_shift/su_mean 0.001
_refine_ls_structure_factor_coef Fsqd
_refine_ls_weighting_details 'calc w = 1/[\s^2^(Fo^2^)+(0.0720P)^2^+0.0049P] where P=(Fo^2^+2Fc^2^)/3'
_refine_ls_weighting_scheme calc
_refine_ls_wR_factor_gt 0.1073
_refine_ls_wR_factor_ref 0.1310
_reflns_number_gt 1080
_reflns_number_total 1698
_reflns_threshold_expression I>2\s(I)
_cod_data_source_file hb2409.cif
_cod_data_source_block I
_cod_depositor_comments
;
The following automatic conversions were performed:

'_atom_sites_solution_hydrogens' value 'difmap and geom' was changed
to 'mixed'.

Automatic conversion script
Id: cif_fix_values 6452 2018-10-05 10:23:21Z andrius 
;
_cod_original_cell_volume 961.4(13)
_cod_original_sg_symbol_H-M 'P 21/c'
_cod_database_code 2213800
_cod_database_fobs_code 2213800

loop_
_symmetry_equiv_pos_as_xyz
'x, y, z'
'-x, y+1/2, -z+1/2'
'-x, -y, -z'
'x, -y-1/2, z-1/2'

loop_
_atom_site_type_symbol
_atom_site_label
_atom_site_fract_x
_atom_site_fract_y
_atom_site_fract_z
_atom_site_U_iso_or_equiv
_atom_site_adp_type
_atom_site_calc_flag
_atom_site_refinement_flags
_atom_site_occupancy
O O1 0.41747(12) 1.0943(3) 0.72911(13) 0.0620(5) Uani d . 1
O O2 -0.00139(11) 0.1030(2) 1.13605(10) 0.0443(4) Uani d . 1
N N1 0.14797(13) 0.4422(3) 0.98921(12) 0.0376(5) Uani d . 1
N N2 0.08994(13) 0.2555(3) 1.01916(13) 0.0408(5) Uani d D 1
N N3 0.07790(15) 0.4668(3) 1.17129(13) 0.0435(5) Uani d D 1
C C1 0.26768(16) 0.8148(4) 0.90565(16) 0.0426(6) Uani d . 1
H H1 0.2498 0.8496 0.9709 0.051 Uiso calc R 1
C C2 0.32882(17) 0.9721(4) 0.86267(17) 0.0463(6) Uani d . 1
H H2 0.3522 1.1117 0.8994 0.056 Uiso calc R 1
C C3 0.35624(16) 0.9253(4) 0.76477(17) 0.0420(6) Uani d . 1
C C4 0.32198(15) 0.7166(4) 0.71071(16) 0.0444(6) Uani d . 1
H H4 0.3401 0.6826 0.6455 0.053 Uiso calc R 1
C C5 0.26042(16) 0.5587(4) 0.75450(15) 0.0418(6) Uani d . 1
H H5 0.2373 0.4189 0.7177 0.050 Uiso calc R 1
C C6 0.23206(16) 0.6034(3) 0.85243(15) 0.0356(5) Uani d . 1
C C7 0.16913(15) 0.4259(3) 0.89599(15) 0.0377(5) Uani d . 1
H H7 0.1434 0.2958 0.8542 0.045 Uiso calc R 1
C C8 0.05186(15) 0.2709(3) 1.11155(14) 0.0345(5) Uani d . 1
C C9 0.4390(2) 1.0650(6) 0.62403(19) 0.0804(10) Uani d . 1
H H9A 0.4745 0.9148 0.6189 0.121 Uiso calc R 1
H H9B 0.4779 1.2010 0.6064 0.121 Uiso calc R 1
H H9C 0.3790 1.0597 0.5766 0.121 Uiso calc R 1
H H3A 0.0485(14) 0.501(4) 1.2275(12) 0.062(7) Uiso d D 1
H H2A 0.0686(14) 0.140(3) 0.9726(13) 0.047(6) Uiso d D 1
H H3B 0.1138(15) 0.586(3) 1.1490(16) 0.064(8) Uiso d D 1

loop_
_atom_site_aniso_label
_atom_site_aniso_U_11
_atom_site_aniso_U_22
_atom_site_aniso_U_33
_atom_site_aniso_U_12
_atom_site_aniso_U_13
_atom_site_aniso_U_23
O1 0.0656(13) 0.0628(11) 0.0611(11) -0.0215(8) 0.0210(9) 0.0056(8)
O2 0.0615(11) 0.0435(8) 0.0312(8) -0.0086(7) 0.0183(7) 0.0022(6)
N1 0.0484(12) 0.0398(9) 0.0264(9) -0.0026(8) 0.0117(8) 0.0017(7)
N2 0.0585(13) 0.0401(10) 0.0272(9) -0.0102(9) 0.0179(9) -0.0034(8)
N3 0.0603(14) 0.0452(11) 0.0274(10) -0.0055(10) 0.0146(9) -0.0046(8)
C1 0.0552(15) 0.0431(12) 0.0306(11) 0.0027(11) 0.0101(11) -0.0006(9)
C2 0.0548(16) 0.0401(12) 0.0442(13) -0.0058(11) 0.0080(11) -0.0054(10)
C3 0.0430(15) 0.0428(12) 0.0417(13) -0.0028(10) 0.0107(11) 0.0085(9)
C4 0.0513(15) 0.0548(14) 0.0295(12) -0.0043(11) 0.0137(10) 0.0023(10)
C5 0.0497(15) 0.0458(12) 0.0311(12) -0.0046(10) 0.0099(10) -0.0024(9)
C6 0.0421(14) 0.0383(11) 0.0269(11) 0.0020(9) 0.0067(10) 0.0038(8)
C7 0.0451(14) 0.0412(11) 0.0275(11) -0.0006(9) 0.0081(10) 0.0010(8)
C8 0.0443(13) 0.0360(11) 0.0239(10) 0.0055(9) 0.0072(9) 0.0046(8)
C9 0.086(2) 0.104(2) 0.0543(18) -0.0391(18) 0.0217(16) 0.0196(15)

loop_
_atom_type_symbol
_atom_type_description
_atom_type_scat_dispersion_real
_atom_type_scat_dispersion_imag
_atom_type_scat_source
C C 0.0033 0.0016 'International Tables Vol C Tables 4.2.6.8 and 6.1.1.4'
H H 0.0000 0.0000 'International Tables Vol C Tables 4.2.6.8 and 6.1.1.4'
N N 0.0061 0.0033 'International Tables Vol C Tables 4.2.6.8 and 6.1.1.4'
O O 0.0106 0.0060 'International Tables Vol C Tables 4.2.6.8 and 6.1.1.4'

loop_
_geom_angle_atom_site_label_1
_geom_angle_atom_site_label_2
_geom_angle_atom_site_label_3
_geom_angle
C3 O1 C9 117.38(18)
C7 N1 N2 115.36(17)
C8 N2 N1 120.35(16)
C8 N2 H2A 119.9(14)
N1 N2 H2A 118.7(13)
C8 N3 H3A 121.1(13)
C8 N3 H3B 120.9(13)
H3A N3 H3B 116.4(14)
C2 C1 C6 120.7(2)
C2 C1 H1 119.7
C6 C1 H1 119.7
C1 C2 C3 120.8(2)
C1 C2 H2 119.6
C3 C2 H2 119.6
O1 C3 C4 124.45(19)
O1 C3 C2 116.09(19)
C4 C3 C2 119.46(19)
C3 C4 C5 119.4(2)
C3 C4 H4 120.3
C5 C4 H4 120.3
C4 C5 C6 121.8(2)
C4 C5 H5 119.1
C6 C5 H5 119.1
C1 C6 C5 117.78(19)
C1 C6 C7 122.91(19)
C5 C6 C7 119.29(18)
N1 C7 C6 122.71(19)
N1 C7 H7 118.6
C6 C7 H7 118.6
O2 C8 N3 124.21(18)
O2 C8 N2 119.26(17)
N3 C8 N2 116.50(19)
O1 C9 H9A 109.5
O1 C9 H9B 109.5
H9A C9 H9B 109.5
O1 C9 H9C 109.5
H9A C9 H9C 109.5
H9B C9 H9C 109.5

loop_
_geom_bond_atom_site_label_1
_geom_bond_atom_site_label_2
_geom_bond_distance
O1 C3 1.372(2)
O1 C9 1.437(3)
O2 C8 1.241(2)
N1 C7 1.280(3)
N1 N2 1.382(2)
N2 C8 1.371(3)
N2 H2A 0.893(9)
N3 C8 1.336(3)
N3 H3A 0.899(9)
N3 H3B 0.886(9)
C1 C2 1.372(3)
C1 C6 1.395(3)
C1 H1 0.9300
C2 C3 1.392(3)
C2 H2 0.9300
C3 C4 1.382(3)
C4 C5 1.383(3)
C4 H4 0.9300
C5 C6 1.396(3)
C5 H5 0.9300
C6 C7 1.463(3)
C7 H7 0.9300
C9 H9A 0.9600
C9 H9B 0.9600
C9 H9C 0.9600

loop_
_geom_hbond_atom_site_label_D
_geom_hbond_atom_site_label_H
_geom_hbond_atom_site_label_A
_geom_hbond_site_symmetry_A
_geom_hbond_distance_DH
_geom_hbond_distance_HA
_geom_hbond_distance_DA
_geom_hbond_angle_DHA
N3 H3A O2 2_557 0.899(9) 2.037(10) 2.929(3) 171.4(19)
N2 H2A O2 3_557 0.893(9) 2.053(10) 2.940(3) 172.2(19)

loop_
_geom_torsion_atom_site_label_1
_geom_torsion_atom_site_label_2
_geom_torsion_atom_site_label_3
_geom_torsion_atom_site_label_4
_geom_torsion
C7 N1 N2 C8 -171.16(19)
C6 C1 C2 C3 0.4(3)
C9 O1 C3 C4 6.8(3)
C9 O1 C3 C2 -173.7(2)
C1 C2 C3 O1 179.93(19)
C1 C2 C3 C4 -0.5(3)
O1 C3 C4 C5 180.0(2)
C2 C3 C4 C5 0.5(3)
C3 C4 C5 C6 -0.3(3)
C2 C1 C6 C5 -0.2(3)
C2 C1 C6 C7 178.11(19)
C4 C5 C6 C1 0.2(3)
C4 C5 C6 C7 -178.21(19)
N2 N1 C7 C6 -178.17(17)
C1 C6 C7 N1 -5.3(3)
C5 C6 C7 N1 173.0(2)
N1 N2 C8 O2 178.81(18)
N1 N2 C8 N3 -3.2(3)

loop_
_cod_related_entry_id
_cod_related_entry_database
_cod_related_entry_code
1 ChemSpider 28603869
